data_1568624
loop_
_publ_author_name
'Dai, Yuyang'
'Xie, Zhuofeng'
'Bao, Manling'
'Liu, Chunmeng'
'Su, Yuanting'

_publ_section_title
;
 Multiple stable redox states and tunable ground states <i>via</i> the
 marriage of viologens and Chichibabin's hydrocarbon.
;
_journal_issue 13
_journal_name_full 'Chemical science'
_journal_page_first 3548
_journal_page_last 3553
_journal_paper_doi 10.1039/d3sc00102d
_journal_volume 14
_journal_year 2023
_chemical_formula_moiety 'C66 H88 B2 N6'
_chemical_formula_sum 'C66 H88 B2 N6'
_chemical_formula_weight 987.04
_space_group_crystal_system monoclinic
_space_group_IT_number 15
_space_group_name_Hall '-C 2yc'
_space_group_name_H-M_alt 'C 1 2/c 1'
_atom_sites_solution_hydrogens geom
_atom_sites_solution_primary dual
_audit_creation_date 2021-12-06
_audit_creation_method
;
Olex2 1.2
(compiled 2018.05.29 svn.r3508 for OlexSys, GUI svn.r5506)
;
_audit_update_record
;
2022-09-07 deposited with the CCDC.	2023-02-28 downloaded from the CCDC.
;
_cell_angle_alpha 90
_cell_angle_beta 117.642(2)
_cell_angle_gamma 90
_cell_formula_units_Z 4
_cell_length_a 32.041(3)
_cell_length_b 12.9784(11)
_cell_length_c 16.7286(14)
_cell_measurement_reflns_used 9857
_cell_measurement_temperature 135(2)
_cell_measurement_theta_max 53.94
_cell_measurement_theta_min 2.71
_cell_volume 6162.5(9)
_computing_molecular_graphics 'Olex2 (Dolomanov et al., 2009)'
_computing_publication_material 'Olex2 (Dolomanov et al., 2009)'
_computing_structure_refinement 'ShelXL (Sheldrick, 2015)'
_computing_structure_solution 'ShelXT (Sheldrick, 2015)'
_diffrn_ambient_temperature 135.0
_diffrn_measured_fraction_theta_full 0.989
_diffrn_measured_fraction_theta_max 0.985
_diffrn_measurement_device_type 'Bruker APEX-II CCD'
_diffrn_measurement_method '\f and \w scans'
_diffrn_radiation_type GaK\a
_diffrn_radiation_wavelength 1.34139
_diffrn_reflns_av_R_equivalents 0.0665
_diffrn_reflns_av_unetI/netI 0.0480
_diffrn_reflns_Laue_measured_fraction_full 0.989
_diffrn_reflns_Laue_measured_fraction_max 0.985
_diffrn_reflns_limit_h_max 38
_diffrn_reflns_limit_h_min -38
_diffrn_reflns_limit_k_max 13
_diffrn_reflns_limit_k_min -15
_diffrn_reflns_limit_l_max 20
_diffrn_reflns_limit_l_min -20
_diffrn_reflns_number 33194
_diffrn_reflns_point_group_measured_fraction_full 0.989
_diffrn_reflns_point_group_measured_fraction_max 0.985
_diffrn_reflns_theta_full 53.594
_diffrn_reflns_theta_max 54.054
_diffrn_reflns_theta_min 2.709
_diffrn_standards_number 0
_exptl_absorpt_coefficient_mu 0.298
_exptl_absorpt_correction_type none
_exptl_crystal_colour purple
_exptl_crystal_density_diffrn 1.064
_exptl_crystal_description block
_exptl_crystal_F_000 2144
_exptl_crystal_size_max 0.18
_exptl_crystal_size_mid 0.16
_exptl_crystal_size_min 0.13
_refine_diff_density_max 0.584
_refine_diff_density_min -0.504
_refine_diff_density_rms 0.056
_refine_ls_extinction_method none
_refine_ls_goodness_of_fit_ref 1.063
_refine_ls_hydrogen_treatment constr
_refine_ls_matrix_type full
_refine_ls_number_parameters 344
_refine_ls_number_reflns 5595
_refine_ls_number_restraints 0
_refine_ls_restrained_S_all 1.063
_refine_ls_R_factor_all 0.0674
_refine_ls_R_factor_gt 0.0644
_refine_ls_shift/su_max 0.001
_refine_ls_shift/su_mean 0.000
_refine_ls_structure_factor_coef Fsqd
_refine_ls_weighting_details 'w=1/[\s^2^(Fo^2^)+(0.0931P)^2^+6.0755P] where P=(Fo^2^+2Fc^2^)/3'
_refine_ls_weighting_scheme calc
_refine_ls_wR_factor_gt 0.1693
_refine_ls_wR_factor_ref 0.1724
_reflns_Friedel_coverage 0.000
_reflns_number_gt 5161
_reflns_number_total 5595
_reflns_threshold_expression 'I > 2\s(I)'
_cod_data_source_file d3sc00102d2.cif
_cod_data_source_block 2
_cod_depositor_comments 'Adding full bibliography for 1568622--1568625.cif.'
_cod_database_code 1568624
_shelx_shelxl_version_number 2018/3
_shelx_space_group_comment
;
The symmetry employed for this shelxl refinement is uniquely defined
by the following loop, which should always be used as a source of
symmetry information in preference to the above space-group names.
They are only intended as comments.
;
_olex2_refinement_description
;
1. Fixed Uiso
 At 1.2 times of:
  All C(H) groups
 At 1.5 times of:
  All C(H,H,H) groups
2.a Ternary CH refined with riding coordinates:
 C31(H31), C28(H28), C25(H25), C22(H22)
2.b Aromatic/amide H refined with riding coordinates:
 C19(H19), C15(H15), C14(H14), C13(H13), C9(H9), C3(H3), C11(H11), C10(H10),
 C5(H5), C4(H4)
2.c Idealised Me refined as rotating group:
 C21(H21A,H21B,H21C), C20(H20A,H20B,H20C), C26(H26A,H26B,H26C), C27(H27A,H27B,
 H27C), C32(H32A,H32B,H32C), C33(H33A,H33B,H33C), C24(H24A,H24B,H24C), C29(H29A,
 H29B,H29C), C23(H23A,H23B,H23C), C30(H30A,H30B,H30C)
;
_olex2_submission_special_instructions 'No special instructions were received'

loop_
_space_group_symop_operation_xyz
'x, y, z'
'-x, y, -z+1/2'
'x+1/2, y+1/2, z'
'-x+1/2, y+1/2, -z+1/2'
'-x, -y, -z'
'x, -y, z-1/2'
'-x+1/2, -y+1/2, -z'
'x+1/2, -y+1/2, z-1/2'

loop_
_atom_site_label
_atom_site_type_symbol
_atom_site_fract_x
_atom_site_fract_y
_atom_site_fract_z
_atom_site_U_iso_or_equiv
_atom_site_adp_type
_atom_site_occupancy
_atom_site_site_symmetry_order
_atom_site_calc_flag
_atom_site_refinement_flags_posn
_atom_site_refinement_flags_adp
_atom_site_refinement_flags_occupancy
_atom_site_disorder_assembly
_atom_site_disorder_group
N2 N 0.63854(4) 0.26642(10) 0.61401(9) 0.0237(3) Uani 1 1 d . . . . .
N3 N 0.59023(4) 0.36179(9) 0.67845(9) 0.0233(3) Uani 1 1 d . . . . .
N1 N 0.66194(4) 0.43106(10) 0.66183(9) 0.0243(3) Uani 1 1 d . . . . .
C7 C 0.62252(5) 0.16173(12) 0.60342(10) 0.0243(3) Uani 1 1 d . . . . .
C18 C 0.52410(5) 0.27874(11) 0.68622(10) 0.0225(3) Uani 1 1 d . . . . .
C17 C 0.51772(5) 0.36404(11) 0.73591(10) 0.0219(3) Uani 1 1 d . . . . .
C19 C 0.55691(5) 0.28291(11) 0.65728(10) 0.0238(3) Uani 1 1 d . . . . .
H19 H 0.557491 0.228485 0.619831 0.029 Uiso 1 1 calc R . . . .
C15 C 0.58506(5) 0.44339(11) 0.72777(10) 0.0240(3) Uani 1 1 d . . . . .
H15 H 0.607001 0.498534 0.744311 0.029 Uiso 1 1 calc R . . . .
C12 C 0.59322(6) 0.12395(12) 0.51665(11) 0.0294(4) Uani 1 1 d . . . . .
C14 C 0.67669(6) 0.29316(13) 0.59849(11) 0.0293(4) Uani 1 1 d . . . . .
H14 H 0.690639 0.249296 0.572068 0.035 Uiso 1 1 calc R . . . .
C16 C 0.55082(5) 0.44882(11) 0.75342(10) 0.0233(3) Uani 1 1 d . . . . .
C8 C 0.63538(6) 0.10105(12) 0.68099(11) 0.0275(4) Uani 1 1 d . . . . .
C1 C 0.67254(5) 0.53058(12) 0.70414(11) 0.0242(3) Uani 1 1 d . . . . .
C21 C 0.48947(6) 0.19019(12) 0.64977(11) 0.0292(4) Uani 1 1 d . . . . .
H21A H 0.503451 0.128325 0.685980 0.044 Uiso 1 1 calc GR . . . .
H21B H 0.482033 0.176920 0.586887 0.044 Uiso 1 1 calc GR . . . .
H21C H 0.460542 0.208052 0.652871 0.044 Uiso 1 1 calc GR . . . .
C13 C 0.69036(6) 0.38934(13) 0.62643(12) 0.0304(4) Uani 1 1 d . . . . .
H13 H 0.715495 0.424339 0.622920 0.036 Uiso 1 1 calc R . . . .
C2 C 0.70435(6) 0.53701(13) 0.79679(11) 0.0302(4) Uani 1 1 d . . . . .
C20 C 0.55476(6) 0.53657(13) 0.81588(13) 0.0333(4) Uani 1 1 d . . . . .
H20A H 0.539703 0.598121 0.780166 0.050 Uiso 1 1 calc GR . . . .
H20B H 0.588069 0.551023 0.856039 0.050 Uiso 1 1 calc GR . . . .
H20C H 0.539053 0.517481 0.851951 0.050 Uiso 1 1 calc GR . . . .
C31 C 0.57629(6) 0.19132(14) 0.43306(12) 0.0347(4) Uani 1 1 d . . . . .
H31 H 0.591278 0.260584 0.452583 0.042 Uiso 1 1 calc R . . . .
C6 C 0.65129(6) 0.61784(13) 0.65249(12) 0.0308(4) Uani 1 1 d . . . . .
C9 C 0.61755(7) 0.00102(13) 0.66901(13) 0.0360(4) Uani 1 1 d . . . . .
H9 H 0.625242 -0.041299 0.720302 0.043 Uiso 1 1 calc R . . . .
C28 C 0.66691(6) 0.14207(13) 0.77469(11) 0.0336(4) Uani 1 1 d . . . . .
H28 H 0.668319 0.218613 0.769506 0.040 Uiso 1 1 calc R . . . .
C3 C 0.71224(6) 0.63366(14) 0.83712(12) 0.0375(4) Uani 1 1 d . . . . .
H3 H 0.732671 0.639897 0.899998 0.045 Uiso 1 1 calc R . . . .
B1 B 0.62790(6) 0.35448(13) 0.65355(11) 0.0227(4) Uani 1 1 d . . . . .
C25 C 0.61737(6) 0.61002(14) 0.55244(12) 0.0378(4) Uani 1 1 d . . . . .
H25 H 0.621172 0.539974 0.531769 0.045 Uiso 1 1 calc R . . . .
C11 C 0.57726(7) 0.02291(14) 0.50888(13) 0.0396(4) Uani 1 1 d . . . . .
H11 H 0.557922 -0.004876 0.450659 0.048 Uiso 1 1 calc R . . . .
C10 C 0.58892(7) -0.03761(13) 0.58389(14) 0.0422(5) Uani 1 1 d . . . . .
H10 H 0.577255 -0.106063 0.577094 0.051 Uiso 1 1 calc R . . . .
C5 C 0.66127(7) 0.71297(14) 0.69615(14) 0.0414(5) Uani 1 1 d . . . . .
H5 H 0.647394 0.773600 0.662422 0.050 Uiso 1 1 calc R . . . .
C22 C 0.72929(7) 0.44213(16) 0.85146(13) 0.0442(5) Uani 1 1 d . . . . .
H22 H 0.723004 0.384656 0.807518 0.053 Uiso 1 1 calc R . . . .
C26 C 0.62811(7) 0.68881(17) 0.49708(14) 0.0454(5) Uani 1 1 d . . . . .
H26A H 0.621133 0.758146 0.510839 0.068 Uiso 1 1 calc GR . . . .
H26B H 0.608624 0.674544 0.432683 0.068 Uiso 1 1 calc GR . . . .
H26C H 0.661476 0.684468 0.512064 0.068 Uiso 1 1 calc GR . . . .
C4 C 0.69099(7) 0.72045(15) 0.78764(14) 0.0443(5) Uani 1 1 d . . . . .
H4 H 0.696802 0.785725 0.816529 0.053 Uiso 1 1 calc R . . . .
C27 C 0.56633(7) 0.61951(18) 0.53606(14) 0.0507(5) Uani 1 1 d . . . . .
H27A H 0.559419 0.563724 0.567615 0.076 Uiso 1 1 calc GR . . . .
H27B H 0.544933 0.614795 0.471210 0.076 Uiso 1 1 calc GR . . . .
H27C H 0.561996 0.686078 0.558865 0.076 Uiso 1 1 calc GR . . . .
C32 C 0.52305(8) 0.20600(19) 0.39019(15) 0.0548(6) Uani 1 1 d . . . . .
H32A H 0.507452 0.138824 0.372425 0.082 Uiso 1 1 calc GR . . . .
H32B H 0.512699 0.250058 0.336774 0.082 Uiso 1 1 calc GR . . . .
H32C H 0.514792 0.238551 0.433815 0.082 Uiso 1 1 calc GR . . . .
C33 C 0.59078(10) 0.1487(2) 0.36492(16) 0.0637(7) Uani 1 1 d . . . . .
H33A H 0.625100 0.140708 0.393718 0.096 Uiso 1 1 calc GR . . . .
H33B H 0.580816 0.196449 0.313923 0.096 Uiso 1 1 calc GR . . . .
H33C H 0.575778 0.081593 0.343187 0.096 Uiso 1 1 calc GR . . . .
C24 C 0.71020(9) 0.4093(3) 0.9137(2) 0.0771(9) Uani 1 1 d . . . . .
H24A H 0.715698 0.463779 0.958059 0.116 Uiso 1 1 calc GR . . . .
H24B H 0.726095 0.346013 0.945098 0.116 Uiso 1 1 calc GR . . . .
H24C H 0.676291 0.396412 0.878888 0.116 Uiso 1 1 calc GR . . . .
C29 C 0.64859(10) 0.1209(3) 0.84098(16) 0.0796(9) Uani 1 1 d . . . . .
H29A H 0.615376 0.141135 0.814611 0.119 Uiso 1 1 calc GR . . . .
H29B H 0.666885 0.160472 0.896277 0.119 Uiso 1 1 calc GR . . . .
H29C H 0.651533 0.047169 0.855318 0.119 Uiso 1 1 calc GR . . . .
C23 C 0.78251(9) 0.4555(3) 0.9029(2) 0.0797(9) Uani 1 1 d . . . . .
H23A H 0.794303 0.478653 0.861346 0.119 Uiso 1 1 calc GR . . . .
H23B H 0.797192 0.389561 0.929870 0.119 Uiso 1 1 calc GR . . . .
H23C H 0.790294 0.506924 0.950652 0.119 Uiso 1 1 calc GR . . . .
C30 C 0.71620(8) 0.1022(3) 0.80967(19) 0.0972(13) Uani 1 1 d . . . . .
H30A H 0.716106 0.026956 0.814411 0.146 Uiso 1 1 calc GR . . . .
H30B H 0.736143 0.131816 0.869334 0.146 Uiso 1 1 calc GR . . . .
H30C H 0.728577 0.121794 0.768131 0.146 Uiso 1 1 calc GR . . . .

loop_
_atom_site_aniso_label
_atom_site_aniso_U_11
_atom_site_aniso_U_22
_atom_site_aniso_U_33
_atom_site_aniso_U_23
_atom_site_aniso_U_13
_atom_site_aniso_U_12
N2 0.0239(6) 0.0210(6) 0.0303(7) -0.0026(5) 0.0160(5) -0.0010(5)
N3 0.0239(6) 0.0194(6) 0.0304(7) -0.0032(5) 0.0159(5) -0.0021(5)
N1 0.0247(6) 0.0212(6) 0.0312(7) -0.0017(5) 0.0164(5) -0.0015(5)
C7 0.0258(7) 0.0193(7) 0.0316(8) -0.0025(6) 0.0166(6) 0.0019(6)
C18 0.0213(7) 0.0199(7) 0.0260(7) 0.0009(6) 0.0107(6) 0.0000(6)
C17 0.0217(7) 0.0192(7) 0.0248(7) 0.0014(6) 0.0108(6) 0.0003(6)
C19 0.0243(7) 0.0189(7) 0.0294(8) -0.0038(6) 0.0134(6) -0.0013(6)
C15 0.0260(7) 0.0184(7) 0.0309(8) -0.0025(6) 0.0159(6) -0.0030(6)
C12 0.0320(8) 0.0240(8) 0.0316(9) -0.0030(6) 0.0143(7) 0.0022(6)
C14 0.0288(8) 0.0294(8) 0.0383(9) -0.0036(7) 0.0229(7) 0.0005(6)
C16 0.0249(7) 0.0192(7) 0.0285(8) -0.0006(6) 0.0147(6) -0.0002(6)
C8 0.0282(8) 0.0238(8) 0.0330(9) 0.0008(6) 0.0163(7) 0.0054(6)
C1 0.0230(7) 0.0231(8) 0.0306(8) -0.0035(6) 0.0158(6) -0.0045(6)
C21 0.0290(8) 0.0256(8) 0.0355(9) -0.0066(7) 0.0171(7) -0.0067(6)
C13 0.0278(8) 0.0313(9) 0.0399(9) -0.0028(7) 0.0224(7) -0.0027(6)
C2 0.0302(8) 0.0330(9) 0.0298(8) -0.0005(7) 0.0159(7) -0.0077(7)
C20 0.0340(9) 0.0289(8) 0.0451(10) -0.0119(7) 0.0253(8) -0.0064(7)
C31 0.0413(10) 0.0291(9) 0.0306(9) -0.0031(7) 0.0140(7) -0.0019(7)
C6 0.0284(8) 0.0257(8) 0.0360(9) -0.0017(7) 0.0131(7) 0.0006(6)
C9 0.0412(10) 0.0235(8) 0.0417(10) 0.0064(7) 0.0179(8) 0.0048(7)
C28 0.0396(9) 0.0296(9) 0.0298(9) 0.0023(7) 0.0145(7) 0.0047(7)
C3 0.0354(9) 0.0424(10) 0.0328(9) -0.0096(8) 0.0142(7) -0.0128(8)
B1 0.0230(8) 0.0220(8) 0.0242(8) 0.0004(6) 0.0118(7) 0.0005(6)
C25 0.0393(10) 0.0287(9) 0.0344(9) -0.0003(7) 0.0078(8) 0.0051(7)
C11 0.0436(10) 0.0251(9) 0.0396(10) -0.0065(7) 0.0103(8) -0.0016(7)
C10 0.0467(11) 0.0193(8) 0.0537(12) -0.0004(8) 0.0176(9) -0.0022(7)
C5 0.0439(10) 0.0242(9) 0.0477(11) -0.0040(8) 0.0143(9) 0.0022(7)
C22 0.0532(12) 0.0403(11) 0.0314(9) 0.0073(8) 0.0131(8) -0.0038(9)
C26 0.0440(11) 0.0508(12) 0.0418(10) 0.0049(9) 0.0202(9) 0.0092(9)
C4 0.0465(11) 0.0319(10) 0.0502(11) -0.0156(8) 0.0188(9) -0.0083(8)
C27 0.0352(10) 0.0541(13) 0.0451(11) 0.0153(10) 0.0036(9) -0.0069(9)
C32 0.0462(12) 0.0569(13) 0.0500(12) 0.0206(10) 0.0127(10) 0.0073(10)
C33 0.0861(18) 0.0666(15) 0.0477(13) 0.0023(11) 0.0388(13) 0.0134(13)
C24 0.0574(14) 0.101(2) 0.0790(18) 0.0523(17) 0.0368(13) 0.0127(14)
C29 0.0663(16) 0.139(3) 0.0403(12) -0.0142(15) 0.0302(12) -0.0197(17)
C23 0.0490(13) 0.097(2) 0.098(2) 0.0589(18) 0.0385(14) 0.0255(14)
C30 0.0331(12) 0.186(4) 0.0545(15) -0.045(2) 0.0053(11) 0.0177(17)

loop_
_atom_type_symbol
_atom_type_description
_atom_type_scat_dispersion_real
_atom_type_scat_dispersion_imag
_atom_type_scat_source
C C 0.0148 0.0070 'International Tables Vol C Tables 4.2.6.8 and 6.1.1.4'
H H 0.0000 0.0000 'International Tables Vol C Tables 4.2.6.8 and 6.1.1.4'
B B 0.0073 0.0030 'International Tables Vol C Tables 4.2.6.8 and 6.1.1.4'
N N 0.0253 0.0136 'International Tables Vol C Tables 4.2.6.8 and 6.1.1.4'

loop_
_geom_angle_atom_site_label_1
_geom_angle_atom_site_label_2
_geom_angle_atom_site_label_3
_geom_angle
_geom_angle_site_symmetry_1
_geom_angle_site_symmetry_3
_geom_angle_publ_flag
C7 N2 B1 131.44(13) . . ?
C14 N2 C7 120.21(12) . . ?
C14 N2 B1 107.51(13) . . ?
C19 N3 B1 121.17(13) . . ?
C15 N3 C19 114.67(12) . . ?
C15 N3 B1 124.11(13) . . ?
C13 N1 C1 120.22(13) . . ?
C13 N1 B1 107.75(13) . . ?
B1 N1 C1 131.79(13) . . ?
C12 C7 N2 119.26(14) . . ?
C12 C7 C8 121.91(15) . . ?
C8 C7 N2 118.79(14) . . ?
C17 C18 C21 122.44(13) . . ?
C19 C18 C17 120.98(13) . . ?
C19 C18 C21 115.70(13) . . ?
C18 C17 C16 113.99(13) . . ?
C17 C17 C18 122.46(10) 2_656 . ?
C17 C17 C16 123.55(10) 2_656 . ?
C18 C19 N3 124.67(14) . . ?
C16 C15 N3 124.20(13) . . ?
C7 C12 C31 122.23(15) . . ?
C11 C12 C7 117.84(16) . . ?
C11 C12 C31 119.82(15) . . ?
C13 C14 N2 109.79(14) . . ?
C17 C16 C20 121.77(13) . . ?
C15 C16 C17 121.17(13) . . ?
C15 C16 C20 116.03(13) . . ?
C7 C8 C28 121.85(15) . . ?
C9 C8 C7 117.60(15) . . ?
C9 C8 C28 120.55(15) . . ?
C2 C1 N1 118.74(14) . . ?
C6 C1 N1 119.28(14) . . ?
C6 C1 C2 121.98(15) . . ?
C14 C13 N1 109.69(14) . . ?
C1 C2 C22 121.60(15) . . ?
C3 C2 C1 117.60(16) . . ?
C3 C2 C22 120.79(16) . . ?
C12 C31 C32 110.39(16) . . ?
C12 C31 C33 112.20(16) . . ?
C33 C31 C32 110.92(18) . . ?
C1 C6 C25 121.50(15) . . ?
C5 C6 C1 117.84(16) . . ?
C5 C6 C25 120.64(16) . . ?
C10 C9 C8 121.18(16) . . ?
C29 C28 C8 113.49(17) . . ?
C30 C28 C8 111.04(16) . . ?
C30 C28 C29 110.5(2) . . ?
C4 C3 C2 121.23(17) . . ?
N2 B1 N3 126.17(14) . . ?
N1 B1 N2 105.25(13) . . ?
N1 B1 N3 128.58(14) . . ?
C6 C25 C26 112.19(16) . . ?
C6 C25 C27 110.52(16) . . ?
C26 C25 C27 111.15(15) . . ?
C10 C11 C12 121.32(17) . . ?
C11 C10 C9 120.13(17) . . ?
C4 C5 C6 121.04(17) . . ?
C2 C22 C23 112.70(17) . . ?
C24 C22 C2 112.31(19) . . ?
C24 C22 C23 110.6(2) . . ?
C3 C4 C5 120.23(17) . . ?

loop_
_geom_bond_atom_site_label_1
_geom_bond_atom_site_label_2
_geom_bond_distance
_geom_bond_site_symmetry_2
_geom_bond_publ_flag
N2 C7 1.4342(19) . ?
N2 C14 1.4057(19) . ?
N2 B1 1.439(2) . ?
N3 C19 1.4008(19) . ?
N3 C15 1.3989(19) . ?
N3 B1 1.451(2) . ?
N1 C1 1.4357(19) . ?
N1 C13 1.405(2) . ?
N1 B1 1.434(2) . ?
C7 C12 1.401(2) . ?
C7 C8 1.406(2) . ?
C18 C17 1.455(2) . ?
C18 C19 1.347(2) . ?
C18 C21 1.515(2) . ?
C17 C17 1.417(3) 2_656 ?
C17 C16 1.460(2) . ?
C15 C16 1.353(2) . ?
C12 C31 1.520(2) . ?
C12 C11 1.392(2) . ?
C14 C13 1.334(2) . ?
C16 C20 1.511(2) . ?
C8 C9 1.395(2) . ?
C8 C28 1.514(2) . ?
C1 C2 1.408(2) . ?
C1 C6 1.395(2) . ?
C2 C3 1.391(2) . ?
C2 C22 1.521(3) . ?
C31 C32 1.525(3) . ?
C31 C33 1.520(3) . ?
C6 C25 1.518(2) . ?
C6 C5 1.394(2) . ?
C9 C10 1.382(3) . ?
C28 C29 1.501(3) . ?
C28 C30 1.499(3) . ?
C3 C4 1.376(3) . ?
C25 C26 1.522(3) . ?
C25 C27 1.533(3) . ?
C11 C10 1.377(3) . ?
C5 C4 1.381(3) . ?
C22 C24 1.494(3) . ?
C22 C23 1.522(3) . ?
